data_4129744
loop_
_publ_author_name
'Friedfeld, Max R.'
'Shevlin, Michael'
'Margulieux, Grant W.'
'Campeau, Louis-Charles'
'Chirik, Paul J.'

_publ_section_title
;
 Cobalt-Catalyzed Enantioselective Hydrogenation of Minimally
 Functionalized Alkenes: Isotopic Labeling Provides Insight into the
 Origin of Stereoselectivity and Alkene Insertion Preferences.
;
_journal_issue 10
_journal_name_full 'Journal of the American Chemical Society'
_journal_page_first 3314
_journal_page_last 3324
_journal_paper_doi 10.1021/jacs.5b10148
_journal_volume 138
_journal_year 2016
_chemical_absolute_configuration ad
_chemical_formula_sum 'C29 H42 Co N3'
_chemical_formula_weight 491.59
_space_group_IT_number 19
_space_group_name_Hall 'P 2ac 2ab'
_space_group_name_H-M_alt 'P 21 21 21'
_symmetry_cell_setting orthorhombic
_symmetry_space_group_name_H-M 'P 21 21 21'
_atom_sites_solution_hydrogens geom
_atom_sites_solution_primary direct
_atom_sites_solution_secondary difmap
_audit_creation_method SHELXL-97
_cell_angle_alpha 90.00
_cell_angle_beta 90.00
_cell_angle_gamma 90.00
_cell_formula_units_Z 4
_cell_length_a 9.0240(7)
_cell_length_b 13.9450(12)
_cell_length_c 21.3226(18)
_cell_measurement_reflns_used 9919
_cell_measurement_temperature 100(2)
_cell_measurement_theta_max 27.49
_cell_measurement_theta_min 3.22
_cell_volume 2683.2(4)
_computing_cell_refinement 'Bruker SAINT'
_computing_data_collection 'Bruker APEX2'
_computing_data_reduction 'Bruker SAINT'
_computing_molecular_graphics 'ORTEP 3 (Farraguia, 1997)'
_computing_structure_refinement 'SHELXL-97 (Sheldrick, 2008)'
_computing_structure_solution 'SIR 92 (Giacavazzo, 1993)'
_diffrn_ambient_temperature 100(2)
_diffrn_measured_fraction_theta_full 0.994
_diffrn_measured_fraction_theta_max 0.994
_diffrn_radiation_monochromator graphite
_diffrn_radiation_source 'fine-focus sealed tube'
_diffrn_radiation_type MoK\a
_diffrn_radiation_wavelength 0.71073
_diffrn_reflns_av_R_equivalents 0.0161
_diffrn_reflns_av_sigmaI/netI 0.0317
_diffrn_reflns_limit_h_max 11
_diffrn_reflns_limit_h_min -11
_diffrn_reflns_limit_k_max 12
_diffrn_reflns_limit_k_min -18
_diffrn_reflns_limit_l_max 21
_diffrn_reflns_limit_l_min -27
_diffrn_reflns_number 13004
_diffrn_reflns_theta_full 27.49
_diffrn_reflns_theta_max 27.49
_diffrn_reflns_theta_min 2.69
_exptl_absorpt_coefficient_mu 0.660
_exptl_absorpt_correction_T_max 0.7456
_exptl_absorpt_correction_T_min 0.6929
_exptl_absorpt_correction_type multi-scan
_exptl_absorpt_process_details 'SADABS v2008/1 (Bruker AXS)'
_exptl_crystal_colour violet
_exptl_crystal_density_diffrn 1.217
_exptl_crystal_density_method 'not measured'
_exptl_crystal_description block
_exptl_crystal_F_000 1056
_exptl_crystal_size_max 0.206
_exptl_crystal_size_mid 0.195
_exptl_crystal_size_min 0.188
_refine_diff_density_max 0.388
_refine_diff_density_min -0.189
_refine_diff_density_rms 0.043
_refine_ls_abs_structure_details 'Flack H D (1983), Acta Cryst. A39, 876-881'
_refine_ls_abs_structure_Flack 0.005(9)
_refine_ls_extinction_method none
_refine_ls_goodness_of_fit_ref 1.071
_refine_ls_hydrogen_treatment mixed
_refine_ls_matrix_type full
_refine_ls_number_parameters 309
_refine_ls_number_reflns 5870
_refine_ls_number_restraints 0
_refine_ls_restrained_S_all 1.071
_refine_ls_R_factor_all 0.0263
_refine_ls_R_factor_gt 0.0244
_refine_ls_shift/su_max 0.002
_refine_ls_shift/su_mean 0.000
_refine_ls_structure_factor_coef Fsqd
_refine_ls_weighting_details 'calc w=1/[\s^2^(Fo^2^)+(0.0399P)^2^+0.0349P] where P=(Fo^2^+2Fc^2^)/3'
_refine_ls_weighting_scheme calc
_refine_ls_wR_factor_gt 0.0663
_refine_ls_wR_factor_ref 0.0671
_reflns_number_gt 5561
_reflns_number_total 5870
_reflns_threshold_expression >2\s(I)
_cod_data_source_file ja5b10148_si_001.cif
_cod_data_source_block mrf18
_cod_depositor_comments
;
The following automatic conversions were performed:

data item '_symmetry_cell_setting' value 'Orthorhombic' was changed
to 'orthorhombic' in accordance with the
/home/saulius/struct/COD-crude-data/automatic-downloads/DataCite-retrospective/ACS/depositions/lib/dictionaries/cif_core.dic
dictionary named 'cif_core.dic' version 2.4.2 last updated on
2011-04-26.

Automatic conversion script
Id: cif_fix_values 6909 2019-04-08 15:41:33Z antanas 
;
_cod_original_sg_symbol_H-M 'P2(1)2(1)2(1) '
_cod_database_code 4129744

loop_
_symmetry_equiv_pos_as_xyz
'x, y, z'
'-x+1/2, -y, z+1/2'
'x+1/2, -y+1/2, -z'
'-x, y+1/2, -z+1/2'

loop_
_atom_site_label
_atom_site_type_symbol
_atom_site_fract_x
_atom_site_fract_y
_atom_site_fract_z
_atom_site_U_iso_or_equiv
_atom_site_adp_type
_atom_site_occupancy
_atom_site_symmetry_multiplicity
_atom_site_calc_flag
_atom_site_refinement_flags
Co1 Co 0.593428(19) 0.103473(14) 0.652728(9) 0.01498(6) Uani 1 1 d .
N2 N 0.39215(11) 0.10192(8) 0.65513(5) 0.0151(2) Uani 1 1 d .
N1 N 0.56850(12) 0.10939(9) 0.74016(5) 0.0155(2) Uani 1 1 d .
N3 N 0.55865(13) 0.08974(9) 0.56534(6) 0.0169(3) Uani 1 1 d .
C12 C 0.87331(16) 0.19377(12) 0.84305(8) 0.0224(3) Uani 1 1 d .
H12 H 0.9155 0.2521 0.8575 0.027 Uiso 1 1 calc R
C7 C 0.31514(16) 0.09879(12) 0.59997(7) 0.0174(3) Uani 1 1 d .
C24 C 0.77924(17) -0.00328(10) 0.53402(7) 0.0169(3) Uani 1 1 d .
H24 H 0.8275 0.0114 0.5751 0.020 Uiso 1 1 calc R
C11 C 0.74863(17) 0.19644(11) 0.80448(8) 0.0186(3) Uani 1 1 d .
C8 C 0.41787(17) 0.08939(10) 0.54799(7) 0.0181(3) Uani 1 1 d .
C15 C 0.74923(18) 0.02057(11) 0.80260(7) 0.0186(3) Uani 1 1 d .
C22 C 0.67666(17) 0.08034(10) 0.51721(7) 0.0180(3) Uani 1 1 d .
H22 H 0.6289 0.0662 0.4759 0.022 Uiso 1 1 calc R
C10 C 0.68995(14) 0.10908(12) 0.78400(7) 0.0164(3) Uani 1 1 d .
C3 C 0.32161(15) 0.10906(12) 0.71167(7) 0.0168(3) Uani 1 1 d .
C29 C 0.90182(19) -0.01694(11) 0.48460(7) 0.0195(3) Uani 1 1 d .
H29A H 0.8560 -0.0292 0.4432 0.023 Uiso 1 1 calc R
H29B H 0.9611 0.0426 0.4814 0.023 Uiso 1 1 calc R
C14 C 0.87565(16) 0.02175(12) 0.84070(8) 0.0224(3) Uani 1 1 d .
H14 H 0.9198 -0.0372 0.8530 0.027 Uiso 1 1 calc R
C16 C 0.6812(2) -0.07353(11) 0.78134(8) 0.0230(3) Uani 1 1 d .
H16 H 0.5805 -0.0580 0.7647 0.028 Uiso 1 1 calc R
C5 C 0.08814(17) 0.11129(12) 0.65836(8) 0.0257(3) Uani 1 1 d .
H5 H -0.0169 0.1152 0.6593 0.031 Uiso 1 1 calc R
C23 C 0.7549(2) 0.17697(11) 0.51256(8) 0.0260(4) Uani 1 1 d .
H23A H 0.6824 0.2269 0.5024 0.039 Uiso 1 1 calc R
H23B H 0.8304 0.1742 0.4796 0.039 Uiso 1 1 calc R
H23C H 0.8022 0.1920 0.5528 0.039 Uiso 1 1 calc R
C13 C 0.93700(15) 0.10695(14) 0.86067(7) 0.0232(3) Uani 1 1 d .
H13 H 1.0228 0.1064 0.8865 0.028 Uiso 1 1 calc R
C2 C 0.42943(15) 0.11100(11) 0.76146(7) 0.0170(3) Uani 1 1 d .
C4 C 0.16700(16) 0.11282(12) 0.71421(8) 0.0224(3) Uani 1 1 d .
H4 H 0.1169 0.1163 0.7533 0.027 Uiso 1 1 calc R
C26 C 0.79261(19) -0.18265(11) 0.55595(8) 0.0243(3) Uani 1 1 d .
H26A H 0.7324 -0.2420 0.5569 0.029 Uiso 1 1 calc R
H26B H 0.8369 -0.1737 0.5980 0.029 Uiso 1 1 calc R
C28 C 1.00392(17) -0.10075(13) 0.50169(8) 0.0253(3) Uani 1 1 d .
H28A H 1.0810 -0.1081 0.4690 0.030 Uiso 1 1 calc R
H28B H 1.0541 -0.0870 0.5420 0.030 Uiso 1 1 calc R
C6 C 0.16117(16) 0.10412(13) 0.60079(8) 0.0238(3) Uani 1 1 d .
H6 H 0.1065 0.1029 0.5627 0.029 Uiso 1 1 calc R
C19 C 0.68061(19) 0.29145(11) 0.78511(8) 0.0239(4) Uani 1 1 d .
H19 H 0.5805 0.2772 0.7673 0.029 Uiso 1 1 calc R
C1 C 0.38963(17) 0.11287(12) 0.82923(7) 0.0228(3) Uani 1 1 d .
H1A H 0.4058 0.0492 0.8475 0.034 Uiso 1 1 calc R
H1B H 0.2851 0.1307 0.8338 0.034 Uiso 1 1 calc R
H1C H 0.4517 0.1600 0.8510 0.034 Uiso 1 1 calc R
C9 C 0.36262(18) 0.07822(12) 0.48166(8) 0.0255(4) Uani 1 1 d .
H9A H 0.4061 0.1283 0.4552 0.038 Uiso 1 1 calc R
H9B H 0.2544 0.0840 0.4811 0.038 Uiso 1 1 calc R
H9C H 0.3914 0.0151 0.4656 0.038 Uiso 1 1 calc R
C25 C 0.69256(16) -0.09727(11) 0.54093(8) 0.0212(3) Uani 1 1 d .
H25A H 0.6184 -0.0899 0.5748 0.025 Uiso 1 1 calc R
H25B H 0.6384 -0.1103 0.5015 0.025 Uiso 1 1 calc R
C21 C 0.6579(3) 0.35873(13) 0.84055(10) 0.0433(5) Uani 1 1 d .
H21A H 0.6060 0.3246 0.8742 0.065 Uiso 1 1 calc R
H21B H 0.5987 0.4140 0.8272 0.065 Uiso 1 1 calc R
H21C H 0.7544 0.3808 0.8559 0.065 Uiso 1 1 calc R
C17 C 0.6588(3) -0.14464(13) 0.83452(9) 0.0416(5) Uani 1 1 d .
H17A H 0.7555 -0.1661 0.8501 0.062 Uiso 1 1 calc R
H17B H 0.6026 -0.2000 0.8192 0.062 Uiso 1 1 calc R
H17C H 0.6039 -0.1137 0.8686 0.062 Uiso 1 1 calc R
C27 C 0.9163(2) -0.19366(11) 0.50740(8) 0.0275(4) Uani 1 1 d .
H27A H 0.9834 -0.2463 0.5201 0.033 Uiso 1 1 calc R
H27B H 0.8729 -0.2104 0.4662 0.033 Uiso 1 1 calc R
C18 C 0.7678(3) -0.11708(15) 0.72750(10) 0.0457(5) Uani 1 1 d .
H18A H 0.8671 -0.1349 0.7420 0.068 Uiso 1 1 calc R
H18B H 0.7761 -0.0702 0.6934 0.068 Uiso 1 1 calc R
H18C H 0.7162 -0.1743 0.7122 0.068 Uiso 1 1 calc R
C20 C 0.7706(3) 0.33903(16) 0.73354(11) 0.0512(6) Uani 1 1 d .
H20A H 0.8684 0.3566 0.7499 0.077 Uiso 1 1 calc R
H20B H 0.7191 0.3968 0.7191 0.077 Uiso 1 1 calc R
H20C H 0.7824 0.2943 0.6984 0.077 Uiso 1 1 calc R
H1 H 0.756(3) 0.1269(17) 0.6535(12) 0.061 Uiso 1 1 d .

loop_
_atom_site_aniso_label
_atom_site_aniso_U_11
_atom_site_aniso_U_22
_atom_site_aniso_U_33
_atom_site_aniso_U_23
_atom_site_aniso_U_13
_atom_site_aniso_U_12
Co1 0.01470(8) 0.01742(9) 0.01281(9) -0.00161(8) -0.00198(7) 0.00058(8)
N2 0.0154(5) 0.0125(5) 0.0176(6) 0.0002(6) -0.0026(5) 0.0008(5)
N1 0.0179(5) 0.0133(5) 0.0152(6) -0.0010(5) -0.0022(4) 0.0002(6)
N3 0.0204(5) 0.0154(6) 0.0148(6) -0.0009(5) -0.0018(5) 0.0036(5)
C12 0.0233(7) 0.0267(8) 0.0172(7) -0.0037(7) -0.0016(7) -0.0032(6)
C7 0.0206(6) 0.0123(6) 0.0193(7) -0.0005(7) -0.0044(5) 0.0015(7)
C24 0.0205(7) 0.0164(7) 0.0137(7) -0.0006(6) -0.0010(6) 0.0019(6)
C11 0.0190(7) 0.0186(7) 0.0182(8) -0.0021(6) 0.0008(6) -0.0015(6)
C8 0.0225(6) 0.0133(7) 0.0183(7) -0.0011(5) -0.0060(6) 0.0032(6)
C15 0.0241(7) 0.0203(7) 0.0115(7) -0.0012(6) 0.0013(6) 0.0021(7)
C22 0.0229(7) 0.0170(7) 0.0142(7) 0.0000(6) -0.0001(6) 0.0026(6)
C10 0.0172(6) 0.0190(7) 0.0128(6) -0.0017(7) 0.0002(5) 0.0026(7)
C3 0.0188(6) 0.0132(6) 0.0184(7) -0.0004(7) 0.0010(5) -0.0010(7)
C29 0.0220(7) 0.0221(7) 0.0144(7) -0.0008(6) -0.0004(6) 0.0022(7)
C14 0.0231(7) 0.0301(8) 0.0141(7) 0.0026(7) 0.0004(6) 0.0093(6)
C16 0.0330(8) 0.0172(7) 0.0187(8) -0.0014(6) -0.0030(7) 0.0031(7)
C5 0.0164(6) 0.0279(8) 0.0327(9) -0.0028(8) -0.0038(7) -0.0012(7)
C23 0.0360(9) 0.0164(7) 0.0257(9) 0.0022(7) 0.0060(7) 0.0030(8)
C13 0.0172(6) 0.0398(9) 0.0128(7) 0.0020(7) -0.0018(5) 0.0006(7)
C2 0.0197(6) 0.0130(6) 0.0184(7) -0.0007(6) 0.0001(5) 0.0003(7)
C4 0.0188(7) 0.0220(8) 0.0262(8) -0.0003(7) 0.0021(6) -0.0010(7)
C26 0.0307(8) 0.0170(7) 0.0252(9) -0.0003(7) 0.0002(7) 0.0031(7)
C28 0.0254(7) 0.0312(8) 0.0194(8) -0.0010(7) 0.0013(6) 0.0092(8)
C6 0.0211(7) 0.0211(7) 0.0293(9) -0.0027(8) -0.0093(6) 0.0018(8)
C19 0.0280(8) 0.0162(7) 0.0275(9) -0.0012(7) -0.0060(7) -0.0026(7)
C1 0.0237(7) 0.0259(8) 0.0189(7) -0.0010(6) 0.0021(6) -0.0001(7)
C9 0.0268(8) 0.0309(9) 0.0187(8) -0.0053(7) -0.0076(6) 0.0073(7)
C25 0.0238(7) 0.0178(7) 0.0221(8) -0.0001(7) 0.0000(6) 0.0002(7)
C21 0.0719(14) 0.0221(8) 0.0358(12) -0.0017(9) 0.0001(11) 0.0115(10)
C17 0.0794(16) 0.0205(8) 0.0248(11) -0.0013(8) -0.0035(10) -0.0054(10)
C27 0.0370(9) 0.0224(7) 0.0231(8) -0.0040(7) -0.0004(8) 0.0116(8)
C18 0.0640(13) 0.0399(11) 0.0331(11) -0.0190(9) 0.0133(10) -0.0055(11)
C20 0.0687(15) 0.0424(12) 0.0424(13) 0.0173(10) 0.0158(12) 0.0151(12)

loop_
_atom_type_symbol
_atom_type_description
_atom_type_scat_dispersion_real
_atom_type_scat_dispersion_imag
_atom_type_scat_source
C C 0.0033 0.0016 'International Tables Vol C Tables 4.2.6.8 and 6.1.1.4'
H H 0.0000 0.0000 'International Tables Vol C Tables 4.2.6.8 and 6.1.1.4'
N N 0.0061 0.0033 'International Tables Vol C Tables 4.2.6.8 and 6.1.1.4'
Co Co 0.3494 0.9721 'International Tables Vol C Tables 4.2.6.8 and 6.1.1.4'

loop_
_geom_angle_atom_site_label_1
_geom_angle_atom_site_label_2
_geom_angle_atom_site_label_3
_geom_angle
N2 Co1 N1 81.54(5)
N2 Co1 N3 82.03(5)
N1 Co1 N3 163.28(5)
C7 N2 C3 121.63(11)
C7 N2 Co1 118.97(10)
C3 N2 Co1 119.30(9)
C2 N1 C10 119.64(12)
C2 N1 Co1 116.79(10)
C10 N1 Co1 123.54(9)
C8 N3 C22 119.66(13)
C8 N3 Co1 115.68(10)
C22 N3 Co1 124.65(10)
C13 C12 C11 121.05(15)
N2 C7 C6 119.68(14)
N2 C7 C8 109.60(12)
C6 C7 C8 130.73(14)
C22 C24 C25 111.41(12)
C22 C24 C29 111.60(12)
C25 C24 C29 109.05(12)
C12 C11 C10 117.81(14)
C12 C11 C19 120.68(14)
C10 C11 C19 121.50(14)
N3 C8 C7 113.54(13)
N3 C8 C9 125.46(14)
C7 C8 C9 120.98(14)
C14 C15 C10 117.67(14)
C14 C15 C16 120.85(14)
C10 C15 C16 121.47(14)
N3 C22 C23 107.40(12)
N3 C22 C24 109.80(12)
C23 C22 C24 114.11(13)
C11 C10 C15 122.28(13)
C11 C10 N1 119.23(14)
C15 C10 N1 118.44(14)
N2 C3 C4 120.13(14)
N2 C3 C2 109.69(12)
C4 C3 C2 130.18(14)
C28 C29 C24 111.32(12)
C13 C14 C15 121.10(14)
C18 C16 C15 111.36(15)
C18 C16 C17 111.85(16)
C15 C16 C17 113.27(14)
C4 C5 C6 120.89(14)
C14 C13 C12 120.04(13)
N1 C2 C3 112.58(13)
N1 C2 C1 123.86(13)
C3 C2 C1 123.55(13)
C5 C4 C3 118.57(15)
C25 C26 C27 111.56(14)
C27 C28 C29 110.84(13)
C7 C6 C5 119.08(14)
C11 C19 C20 111.23(15)
C11 C19 C21 112.40(15)
C20 C19 C21 111.38(17)
C26 C25 C24 112.62(12)
C28 C27 C26 110.34(13)

loop_
_geom_bond_atom_site_label_1
_geom_bond_atom_site_label_2
_geom_bond_distance
Co1 N2 1.8172(11)
Co1 N1 1.8796(12)
Co1 N3 1.8992(12)
N2 C7 1.3669(18)
N2 C3 1.3669(18)
N1 C2 1.3349(18)
N1 C10 1.4405(17)
N3 C8 1.3233(19)
N3 C22 1.4849(19)
C12 C13 1.392(2)
C12 C11 1.394(2)
C7 C6 1.391(2)
C7 C8 1.451(2)
C24 C22 1.531(2)
C24 C25 1.533(2)
C24 C29 1.540(2)
C11 C10 1.398(2)
C11 C19 1.517(2)
C8 C9 1.508(2)
C15 C14 1.401(2)
C15 C10 1.403(2)
C15 C16 1.518(2)
C22 C23 1.524(2)
C3 C4 1.397(2)
C3 C2 1.440(2)
C29 C28 1.532(2)
C14 C13 1.378(2)
C16 C18 1.516(2)
C16 C17 1.520(2)
C5 C4 1.388(2)
C5 C6 1.397(2)
C2 C1 1.489(2)
C26 C25 1.528(2)
C26 C27 1.530(2)
C28 C27 1.523(3)
C19 C20 1.519(3)
C19 C21 1.523(3)

loop_
_geom_torsion_atom_site_label_1
_geom_torsion_atom_site_label_2
_geom_torsion_atom_site_label_3
_geom_torsion_atom_site_label_4
_geom_torsion
N1 Co1 N2 C7 179.07(12)
N3 Co1 N2 C7 -4.03(11)
N1 Co1 N2 C3 2.53(12)
N3 Co1 N2 C3 179.42(12)
N2 Co1 N1 C2 -0.87(11)
N3 Co1 N1 C2 -11.6(3)
N2 Co1 N1 C10 177.07(13)
N3 Co1 N1 C10 166.32(16)
N2 Co1 N3 C8 2.43(11)
N1 Co1 N3 C8 13.2(2)
N2 Co1 N3 C22 -177.96(12)
N1 Co1 N3 C22 -167.22(16)
C3 N2 C7 C6 0.8(2)
Co1 N2 C7 C6 -175.66(13)
C3 N2 C7 C8 -178.92(14)
Co1 N2 C7 C8 4.62(17)
C13 C12 C11 C10 -0.1(2)
C13 C12 C11 C19 -179.54(15)
C22 N3 C8 C7 179.80(12)
Co1 N3 C8 C7 -0.57(17)
C22 N3 C8 C9 1.2(2)
Co1 N3 C8 C9 -179.19(11)
N2 C7 C8 N3 -2.40(19)
C6 C7 C8 N3 177.92(17)
N2 C7 C8 C9 176.29(13)
C6 C7 C8 C9 -3.4(3)
C8 N3 C22 C23 109.86(16)
Co1 N3 C22 C23 -69.73(15)
C8 N3 C22 C24 -125.55(14)
Co1 N3 C22 C24 54.86(15)
C25 C24 C22 N3 56.73(16)
C29 C24 C22 N3 178.90(12)
C25 C24 C22 C23 177.35(13)
C29 C24 C22 C23 -60.48(17)
C12 C11 C10 C15 2.1(2)
C19 C11 C10 C15 -178.47(15)
C12 C11 C10 N1 -175.12(13)
C19 C11 C10 N1 4.3(2)
C14 C15 C10 C11 -3.0(2)
C16 C15 C10 C11 178.23(15)
C14 C15 C10 N1 174.31(13)
C16 C15 C10 N1 -4.5(2)
C2 N1 C10 C11 -89.52(18)
Co1 N1 C10 C11 92.59(15)
C2 N1 C10 C15 93.12(17)
Co1 N1 C10 C15 -84.76(16)
C7 N2 C3 C4 0.3(2)
Co1 N2 C3 C4 176.80(13)
C7 N2 C3 C2 -179.93(14)
Co1 N2 C3 C2 -3.48(18)
C22 C24 C29 C28 -179.95(13)
C25 C24 C29 C28 -56.44(17)
C10 C15 C14 C13 1.8(2)
C16 C15 C14 C13 -179.34(14)
C14 C15 C16 C18 -78.3(2)
C10 C15 C16 C18 100.51(19)
C14 C15 C16 C17 48.8(2)
C10 C15 C16 C17 -132.38(17)
C15 C14 C13 C12 0.0(2)
C11 C12 C13 C14 -0.9(2)
C10 N1 C2 C3 -178.79(15)
Co1 N1 C2 C3 -0.76(17)
C10 N1 C2 C1 0.2(2)
Co1 N1 C2 C1 178.24(12)
N2 C3 C2 N1 2.55(19)
C4 C3 C2 N1 -177.77(17)
N2 C3 C2 C1 -176.45(14)
C4 C3 C2 C1 3.2(3)
C6 C5 C4 C3 1.3(3)
N2 C3 C4 C5 -1.4(3)
C2 C3 C4 C5 178.94(16)
C24 C29 C28 C27 58.73(17)
N2 C7 C6 C5 -0.9(3)
C8 C7 C6 C5 178.79(16)
C4 C5 C6 C7 -0.2(3)
C12 C11 C19 C20 77.2(2)
C10 C11 C19 C20 -102.2(2)
C12 C11 C19 C21 -48.5(2)
C10 C11 C19 C21 132.15(17)
C27 C26 C25 C24 -54.97(19)
C22 C24 C25 C26 178.42(13)
C29 C24 C25 C26 54.79(17)
C29 C28 C27 C26 -56.94(18)
C25 C26 C27 C28 54.96(18)
